data_7002418
loop_
_publ_author_name
'Yu, Jie-Hui'
'Zhu, Yan-Chun'
'Wu, Di'
'Yu, Yang'
'Hou, Qin'
'Xu, Ji-Qing'

_publ_section_title
;
 Preparation and structural characterization of a series of
 monoacylhydrazidate-bridged coordination polymers
;
_journal_issue 39
_journal_name_full 'Dalton Transactions'
_journal_page_first 8248
_journal_page_last 8256
_journal_paper_doi 10.1039/b908812a
_journal_year 2009
_chemical_formula_sum 'C14 H8 N6 O4 Pb'
_chemical_formula_weight 531.45
_chemical_name_systematic
;
?
;
_space_group_IT_number 2
_symmetry_cell_setting triclinic
_symmetry_space_group_name_Hall '-P 1'
_symmetry_space_group_name_H-M 'P -1'
_atom_sites_solution_hydrogens geom
_atom_sites_solution_primary direct
_atom_sites_solution_secondary difmap
_audit_creation_method SHELXL-97
_cell_angle_alpha 99.219(4)
_cell_angle_beta 91.433(4)
_cell_angle_gamma 93.907(4)
_cell_formula_units_Z 2
_cell_length_a 4.1197(2)
_cell_length_b 12.4547(10)
_cell_length_c 16.4720(8)
_cell_measurement_temperature 293(2)
_cell_volume 831.76(9)
_computing_cell_refinement 'Bruker SMART '
_computing_data_collection 'Bruker SMART'
_computing_data_reduction 'Bruker SMART '
_computing_structure_refinement 'SHELXL-97 (Sheldrick, 1997)'
_computing_structure_solution 'SHELXS-97 (Sheldrick, 1990)'
_diffrn_ambient_temperature 293(2)
_diffrn_measured_fraction_theta_full 0.984
_diffrn_measured_fraction_theta_max 0.984
_diffrn_measurement_device_type 'Siements SMART CCD '
_diffrn_measurement_method 'Omega scan'
_diffrn_radiation_monochromator graphite
_diffrn_radiation_source 'fine-focus sealed tube'
_diffrn_radiation_type MoK\a
_diffrn_radiation_wavelength 0.71073
_diffrn_reflns_av_R_equivalents 0.0461
_diffrn_reflns_av_sigmaI/netI 0.0458
_diffrn_reflns_limit_h_max 5
_diffrn_reflns_limit_h_min -5
_diffrn_reflns_limit_k_max 16
_diffrn_reflns_limit_k_min -11
_diffrn_reflns_limit_l_max 21
_diffrn_reflns_limit_l_min -21
_diffrn_reflns_number 6030
_diffrn_reflns_theta_full 28.31
_diffrn_reflns_theta_max 28.31
_diffrn_reflns_theta_min 1.91
_diffrn_standards_decay_% 0
_diffrn_standards_interval_time .
_diffrn_standards_number 0
_exptl_absorpt_coefficient_mu 10.174
_exptl_absorpt_correction_type empirical
_exptl_crystal_colour yellow
_exptl_crystal_density_diffrn 2.122
_exptl_crystal_density_method 'not measured'
_exptl_crystal_description needle
_exptl_crystal_F_000 496
_exptl_crystal_size_max 0.1
_exptl_crystal_size_mid 0.1
_exptl_crystal_size_min 0.1
_refine_diff_density_max 3.044
_refine_diff_density_min -1.946
_refine_diff_density_rms 0.223
_refine_ls_extinction_method none
_refine_ls_goodness_of_fit_ref 1.105
_refine_ls_hydrogen_treatment constr
_refine_ls_matrix_type full
_refine_ls_number_parameters 226
_refine_ls_number_reflns 4092
_refine_ls_number_restraints 0
_refine_ls_restrained_S_all 1.105
_refine_ls_R_factor_all 0.0426
_refine_ls_R_factor_gt 0.0368
_refine_ls_shift/su_max 0.001
_refine_ls_shift/su_mean 0.000
_refine_ls_structure_factor_coef Fsqd
_refine_ls_weighting_details 'calc w=1/[\s^2^(Fo^2^)+(0.0648P)^2^+0.5133P] where P=(Fo^2^+2Fc^2^)/3'
_refine_ls_weighting_scheme calc
_refine_ls_wR_factor_gt 0.1017
_refine_ls_wR_factor_ref 0.1038
_reflns_number_gt 3661
_reflns_number_total 4092
_reflns_threshold_expression >2sigma(I)
_cod_data_source_file b908812a.txt
_cod_data_source_block 12
_cod_original_sg_symbol_H-M P-1
_cod_database_code 7002418

loop_
_symmetry_equiv_pos_as_xyz
'x, y, z'
'-x, -y, -z'

loop_
_atom_site_label
_atom_site_type_symbol
_atom_site_fract_x
_atom_site_fract_y
_atom_site_fract_z
_atom_site_U_iso_or_equiv
_atom_site_adp_type
_atom_site_occupancy
_atom_site_symmetry_multiplicity
_atom_site_calc_flag
_atom_site_refinement_flags
_atom_site_disorder_assembly
_atom_site_disorder_group
Pb1 Pb 0.68466(5) 0.986504(19) 0.101134(13) 0.02873(10) Uani 1 1 d . . .
O1 O 0.9544(14) 1.1036(4) 0.0078(3) 0.0408(12) Uani 1 1 d . . .
O2 O 1.2930(16) 1.5308(4) 0.0961(4) 0.0518(15) Uani 1 1 d . . .
O3 O 1.1335(12) 1.0270(4) 0.1924(3) 0.0370(11) Uani 1 1 d . . .
O4 O 1.2230(18) 0.8802(6) 0.4814(4) 0.0631(18) Uani 1 1 d . . .
N1 N 0.7262(14) 1.2043(5) 0.1514(4) 0.0333(11) Uani 1 1 d . . .
N2 N 1.2158(16) 1.2601(5) -0.0161(4) 0.0383(13) Uani 1 1 d . . .
N3 N 1.2949(16) 1.3698(5) 0.0098(4) 0.0393(13) Uani 1 1 d . . .
H3A H 1.4182 1.4022 -0.0215 0.047 Uiso 1 1 calc R . .
N4 N 0.7453(15) 0.8446(5) 0.2102(4) 0.0348(12) Uani 1 1 d . . .
N5 N 1.3238(15) 1.0451(5) 0.3240(4) 0.0388(13) Uani 1 1 d . . .
N6 N 1.3313(15) 1.0029(6) 0.3962(3) 0.0455(16) Uani 1 1 d . . .
H6A H 1.4496 1.0403 0.4360 0.055 Uiso 1 1 calc R . .
C1 C 0.621(2) 1.2544(7) 0.2228(5) 0.0455(18) Uani 1 1 d . . .
H1A H 0.4918 1.2141 0.2543 0.055 Uiso 1 1 calc R . .
C2 C 0.701(2) 1.3680(7) 0.2528(6) 0.051(2) Uani 1 1 d . . .
H2B H 0.6304 1.4009 0.3033 0.062 Uiso 1 1 calc R . .
C3 C 0.887(2) 1.4269(6) 0.2042(5) 0.0424(16) Uani 1 1 d . . .
H3B H 0.9394 1.5011 0.2212 0.051 Uiso 1 1 calc R . .
C4 C 0.9949(16) 1.3748(5) 0.1296(4) 0.0313(13) Uani 1 1 d . . .
C5 C 0.9108(15) 1.2642(5) 0.1059(4) 0.0276(12) Uani 1 1 d . . .
C6 C 1.0301(17) 1.2081(5) 0.0298(4) 0.0307(13) Uani 1 1 d . . .
C7 C 1.2024(18) 1.4317(6) 0.0780(5) 0.0355(14) Uani 1 1 d . . .
C8 C 0.5804(19) 0.7508(6) 0.2157(5) 0.0441(17) Uani 1 1 d . . .
H8A H 0.4442 0.7176 0.1716 0.053 Uiso 1 1 calc R . .
C9 C 0.603(2) 0.7012(6) 0.2839(5) 0.0453(17) Uani 1 1 d . . .
H9A H 0.4930 0.6339 0.2854 0.054 Uiso 1 1 calc R . .
C10 C 0.797(2) 0.7544(7) 0.3514(5) 0.0480(18) Uani 1 1 d . . .
H10A H 0.8089 0.7246 0.3995 0.058 Uiso 1 1 calc R . .
C11 C 0.9675(18) 0.8505(6) 0.3457(4) 0.0356(14) Uani 1 1 d . . .
C12 C 0.9429(17) 0.8932(5) 0.2727(4) 0.0306(13) Uani 1 1 d . . .
C13 C 1.1334(15) 0.9938(5) 0.2640(4) 0.0310(13) Uani 1 1 d . . .
C14 C 1.1792(19) 0.9119(7) 0.4120(4) 0.0419(16) Uani 1 1 d . . .

loop_
_atom_site_aniso_label
_atom_site_aniso_U_11
_atom_site_aniso_U_22
_atom_site_aniso_U_33
_atom_site_aniso_U_23
_atom_site_aniso_U_13
_atom_site_aniso_U_12
Pb1 0.03126(13) 0.03116(14) 0.02264(13) 0.00413(9) 0.00007(8) -0.00501(8)
O1 0.064(3) 0.022(2) 0.035(3) 0.0013(19) 0.017(2) -0.007(2)
O2 0.076(4) 0.022(2) 0.052(3) -0.004(2) 0.010(3) -0.015(2)
O3 0.042(3) 0.042(3) 0.026(2) 0.008(2) -0.0020(19) -0.011(2)
O4 0.083(5) 0.075(5) 0.034(3) 0.021(3) -0.012(3) -0.002(4)
N1 0.040(3) 0.030(3) 0.030(3) 0.005(2) 0.006(2) -0.002(2)
N2 0.055(4) 0.024(3) 0.033(3) 0.000(2) 0.009(3) -0.006(2)
N3 0.058(4) 0.022(3) 0.038(3) 0.007(2) 0.009(3) -0.008(2)
N4 0.045(3) 0.028(3) 0.030(3) 0.002(2) 0.001(2) -0.002(2)
N5 0.044(3) 0.045(3) 0.026(3) 0.007(3) -0.008(2) -0.007(3)
N6 0.054(4) 0.054(4) 0.026(3) 0.005(3) -0.011(3) -0.004(3)
C1 0.049(4) 0.042(4) 0.043(4) 0.002(3) 0.013(3) -0.006(3)
C2 0.058(5) 0.042(4) 0.047(5) -0.015(4) 0.019(4) -0.003(4)
C3 0.053(4) 0.028(3) 0.041(4) -0.008(3) 0.006(3) 0.001(3)
C4 0.036(3) 0.025(3) 0.031(3) 0.002(2) 0.002(2) 0.000(2)
C5 0.035(3) 0.021(3) 0.027(3) 0.002(2) 0.000(2) -0.001(2)
C6 0.044(3) 0.021(3) 0.028(3) 0.004(2) 0.005(2) 0.000(2)
C7 0.042(3) 0.025(3) 0.039(4) 0.006(3) 0.002(3) -0.002(3)
C8 0.050(4) 0.033(4) 0.046(4) 0.000(3) 0.001(3) -0.005(3)
C9 0.051(4) 0.031(4) 0.053(5) 0.007(3) 0.007(3) -0.005(3)
C10 0.055(5) 0.046(4) 0.047(4) 0.015(4) 0.011(4) 0.004(4)
C11 0.045(4) 0.035(3) 0.028(3) 0.007(3) 0.002(3) 0.004(3)
C12 0.043(3) 0.026(3) 0.023(3) 0.007(2) 0.006(2) 0.001(3)
C13 0.031(3) 0.033(3) 0.027(3) 0.000(2) 0.003(2) -0.003(2)
C14 0.048(4) 0.051(4) 0.028(3) 0.012(3) 0.001(3) 0.002(3)

loop_
_atom_type_symbol
_atom_type_description
_atom_type_scat_dispersion_real
_atom_type_scat_dispersion_imag
_atom_type_scat_source
C C 0.0033 0.0016 'International Tables Vol C Tables 4.2.6.8 and 6.1.1.4'
H H 0.0000 0.0000 'International Tables Vol C Tables 4.2.6.8 and 6.1.1.4'
N N 0.0061 0.0033 'International Tables Vol C Tables 4.2.6.8 and 6.1.1.4'
Pb Pb -3.3944 10.1111 'International Tables Vol C Tables 4.2.6.8 and 6.1.1.4'
O O 0.0106 0.0060 'International Tables Vol C Tables 4.2.6.8 and 6.1.1.4'

loop_
_geom_angle_atom_site_label_1
_geom_angle_atom_site_label_2
_geom_angle_atom_site_label_3
_geom_angle
_geom_angle_site_symmetry_1
_geom_angle_site_symmetry_3
_geom_angle_publ_flag
O3 Pb1 O1 89.41(17) . . ?
O3 Pb1 O1 89.82(19) . 2_775 ?
O1 Pb1 O1 62.24(19) . 2_775 ?
O3 Pb1 N1 73.18(18) . . ?
O1 Pb1 N1 62.71(16) . . ?
O1 Pb1 N1 122.13(16) 2_775 . ?
O3 Pb1 N4 65.17(17) . . ?
O1 Pb1 N4 148.44(19) . . ?
O1 Pb1 N4 97.57(17) 2_775 . ?
N1 Pb1 N4 121.44(17) . . ?
C6 O1 Pb1 123.2(4) . . ?
C6 O1 Pb1 113.4(4) . 2_775 ?
Pb1 O1 Pb1 117.76(19) . 2_775 ?
C13 O3 Pb1 120.8(4) . . ?
C1 N1 C5 118.2(6) . . ?
C1 N1 Pb1 125.1(5) . . ?
C5 N1 Pb1 115.9(4) . . ?
C6 N2 N3 118.1(6) . . ?
C7 N3 N2 127.6(6) . . ?
C8 N4 C12 119.5(6) . . ?
C8 N4 Pb1 131.1(5) . . ?
C12 N4 Pb1 108.4(4) . . ?
C13 N5 N6 117.5(6) . . ?
C14 N6 N5 128.1(6) . . ?
N1 C1 C2 122.4(7) . . ?
C3 C2 C1 117.9(7) . . ?
C2 C3 C4 119.7(7) . . ?
C5 C4 C3 118.7(6) . . ?
C5 C4 C7 119.3(6) . . ?
C3 C4 C7 121.9(6) . . ?
N1 C5 C4 123.1(6) . . ?
N1 C5 C6 117.5(5) . . ?
C4 C5 C6 119.3(6) . . ?
N2 C6 O1 119.8(6) . . ?
N2 C6 C5 120.8(6) . . ?
O1 C6 C5 119.4(6) . . ?
O2 C7 N3 122.1(6) . . ?
O2 C7 C4 123.0(7) . . ?
N3 C7 C4 114.9(6) . . ?
N4 C8 C9 122.5(8) . . ?
C8 C9 C10 118.3(7) . . ?
C11 C10 C9 119.2(7) . . ?
C10 C11 C12 118.9(7) . . ?
C10 C11 C14 123.6(7) . . ?
C12 C11 C14 117.4(7) . . ?
N4 C12 C11 121.4(6) . . ?
N4 C12 C13 118.7(6) . . ?
C11 C12 C13 119.9(6) . . ?
N5 C13 O3 119.7(6) . . ?
N5 C13 C12 120.8(6) . . ?
O3 C13 C12 119.2(6) . . ?
O4 C14 N6 120.9(8) . . ?
O4 C14 C11 123.0(8) . . ?
N6 C14 C11 116.1(6) . . ?

loop_
_geom_bond_atom_site_label_1
_geom_bond_atom_site_label_2
_geom_bond_distance
_geom_bond_site_symmetry_2
_geom_bond_publ_flag
Pb1 O3 2.329(5) . ?
Pb1 O1 2.512(5) . ?
Pb1 O1 2.531(5) 2_775 ?
Pb1 N1 2.699(6) . ?
Pb1 N4 2.732(6) . ?
O1 C6 1.308(8) . ?
O1 Pb1 2.531(5) 2_775 ?
O2 C7 1.251(9) . ?
O3 C13 1.311(8) . ?
O4 C14 1.280(9) . ?
N1 C1 1.336(10) . ?
N1 C5 1.352(8) . ?
N2 C6 1.301(9) . ?
N2 N3 1.379(8) . ?
N3 C7 1.336(9) . ?
N4 C8 1.328(9) . ?
N4 C12 1.334(9) . ?
N5 C13 1.301(8) . ?
N5 N6 1.375(8) . ?
N6 C14 1.323(10) . ?
C1 C2 1.435(11) . ?
C2 C3 1.380(12) . ?
C3 C4 1.394(9) . ?
C4 C5 1.388(9) . ?
C4 C7 1.450(10) . ?
C5 C6 1.449(9) . ?
C8 C9 1.371(12) . ?
C9 C10 1.398(12) . ?
C10 C11 1.364(11) . ?
C11 C12 1.394(9) . ?
C11 C14 1.461(11) . ?
C12 C13 1.462(9) . ?

loop_
_geom_hbond_atom_site_label_D
_geom_hbond_atom_site_label_H
_geom_hbond_atom_site_label_A
_geom_hbond_distance_DH
_geom_hbond_distance_HA
_geom_hbond_distance_DA
_geom_hbond_angle_DHA
_geom_hbond_site_symmetry_A
N3 H3A O2 0.86 1.97 2.831(8) 177.1 2_885
N6 H6A O4 0.86 1.99 2.841(9) 171.8 2_876
